data_2005376
loop_
_publ_author_name
'Pniewska, B.'
'Anulewicz, R.'
'Uszycka-Horawa, T.'

_publ_section_title
;
 21-Acetoxy-16\a-propionoxy-11\b,17\a-dihydroxypregna-1,4-diene-3,20-dione
 Monohydrate
;
_journal_issue 9
_journal_name_full 'Acta Crystallographica Section C'
_journal_page_first 2288
_journal_page_last 2290
_journal_paper_doi 10.1107/S0108270196002533
_journal_volume 52
_journal_year 1996
_chemical_formula_iupac 'C26 H34 O8, H2 O1'
_chemical_formula_moiety 'C26 H34 O8, H2 O'
_chemical_formula_sum 'C26 H36 O9'
_chemical_formula_weight 492.55
_chemical_melting_point .131
_chemical_name_common 'Diester of 16\a-hydroxy-prednisolone'
_chemical_name_systematic
;
21-Acetoxy-16\a-propionoxy-11\b,17\a-dihydroxypregna-1,4-diene-3,20-dione
monohydrate
;
_space_group_IT_number 169
_symmetry_cell_setting hexagonal
_symmetry_space_group_name_Hall 'P 61'
_symmetry_space_group_name_H-M 'P 61'
_audit_creation_method SHELXL
_cell_angle_alpha 90.
_cell_angle_beta 90.
_cell_angle_gamma 120.
_cell_formula_units_Z 6
_cell_length_a 17.172(4)
_cell_length_b 17.172(4)
_cell_length_c 14.965(9)
_cell_measurement_reflns_used 30
_cell_measurement_temperature 293(2)
_cell_measurement_theta_max 24.8
_cell_measurement_theta_min 17.6
_cell_volume 3822(3)
_computing_cell_refinement 'Kuma KM-4 Software'
_computing_data_collection 'Kuma KM-4 Software (Kuma, 1991)'
_computing_data_reduction 'Kuma KM-4 Software'
_computing_molecular_graphics 'SHELXTL/PC (Sheldrick, 1990b)'
_computing_publication_material SHELXL93
_computing_structure_refinement 'SHELXL93 (Sheldrick, 1993)'
_computing_structure_solution 'SHELXS86 (Sheldrick, 1990a)'
_diffrn_ambient_temperature 293(2)
_diffrn_measurement_device 'Kuma KM-4 four-circle'
_diffrn_measurement_method \w/\q
_diffrn_radiation_monochromator graphite
_diffrn_radiation_source 'fine-focus sealed tube'
_diffrn_radiation_type CuK\a
_diffrn_radiation_wavelength 1.54178
_diffrn_reflns_av_R_equivalents 0.0277
_diffrn_reflns_av_sigmaI/netI 0.0521
_diffrn_reflns_limit_h_max 0
_diffrn_reflns_limit_h_min -18
_diffrn_reflns_limit_k_max 21
_diffrn_reflns_limit_k_min 0
_diffrn_reflns_limit_l_max 15
_diffrn_reflns_limit_l_min 0
_diffrn_reflns_number 2947
_diffrn_reflns_theta_max 80.4
_diffrn_reflns_theta_min 2.97
_diffrn_standards_decay_% <1
_diffrn_standards_interval_count 100
_diffrn_standards_number 3
_exptl_absorpt_coefficient_mu 0.800
_exptl_absorpt_correction_type none
_exptl_crystal_colour colorless
_exptl_crystal_density_diffrn 1.284
_exptl_crystal_density_meas ?
_exptl_crystal_density_method 'not measured'
_exptl_crystal_description 'transparent needle'
_exptl_crystal_F_000 1584
_exptl_crystal_size_max 0.65
_exptl_crystal_size_mid 0.26
_exptl_crystal_size_min 0.18
_refine_diff_density_max 0.423
_refine_diff_density_min -0.263
_refine_ls_abs_structure_details 'Flack (1983) parameter = -0.2(4)'
_refine_ls_abs_structure_Flack -0.2(4)
_refine_ls_extinction_coef 0.0023(5)
_refine_ls_extinction_method SHELXL93
_refine_ls_goodness_of_fit_all 1.005
_refine_ls_goodness_of_fit_obs 1.109
_refine_ls_matrix_type full
_refine_ls_number_parameters 421
_refine_ls_number_reflns 2698
_refine_ls_number_restraints 1
_refine_ls_restrained_S_all 1.011
_refine_ls_restrained_S_obs 1.108
_refine_ls_R_factor_all 0.0950
_refine_ls_R_factor_obs 0.0580
_refine_ls_shift/esd_max 0.098
_refine_ls_shift/esd_mean 0.017
_refine_ls_structure_factor_coef Fsqd
_refine_ls_weighting_scheme
;
calc w = 1/[\s^2^(F~o~^2^) + (0.1141P)^2^]
where P = (F~o~^2^ + 2F~c~^2^)/3
;
_refine_ls_wR_factor_all 0.1678
_refine_ls_wR_factor_obs 0.1477
_reflns_number_observed 1874
_reflns_number_total 2700
_reflns_observed_criterion >2sigma(I)
_cod_data_source_file ka1173.cif
_cod_data_source_block zfar
_cod_depositor_comments
;
 Marking attached hydrogen atoms.

 Antanas Vaitkus,
 2017-03-24

The following automatic conversions were performed:

'_exptl_crystal_density_meas' value 'none' was changed to '?' - the
value is perceived as not measured.

Automatic conversion script
Id: cif_fix_values 3008 2015-01-20 13:52:24Z robertas 
;
_cod_database_code 2005376

loop_
_symmetry_equiv_pos_as_xyz
'x, y, z'
'-y, x-y, z+1/3'
'-x+y, -x, z+2/3'
'-x, -y, z+1/2'
'y, -x+y, z+5/6'
'x-y, x, z+1/6'

loop_
_atom_site_aniso_label
_atom_site_aniso_U_11
_atom_site_aniso_U_22
_atom_site_aniso_U_33
_atom_site_aniso_U_12
_atom_site_aniso_U_13
_atom_site_aniso_U_23
O3 0.121(4) 0.058(3) 0.064(3) 0.038(3) -0.008(3) 0.017(2)
O11 0.069(2) 0.095(3) 0.029(2) 0.064(2) -0.004(2) -0.008(2)
O16 0.076(3) 0.117(4) 0.036(2) 0.067(3) 0.020(2) 0.015(2)
O17 0.072(2) 0.048(2) 0.021(2) 0.038(2) 0.005(2) -0.0001(13)
O20 0.075(3) 0.059(2) 0.058(3) 0.036(2) 0.004(2) 0.024(2)
O21 0.080(3) 0.085(3) 0.021(2) 0.059(2) -0.001(2) 0.000(2)
O22 0.076(2) 0.082(3) 0.021(2) 0.049(2) 0.003(2) -0.001(2)
O24 0.140(5) 0.066(3) 0.042(3) 0.047(3) 0.014(3) 0.005(2)
C1 0.048(2) 0.060(3) 0.026(3) 0.026(2) 0.005(2) 0.004(2)
C2 0.064(3) 0.056(3) 0.026(3) 0.021(3) 0.006(2) 0.003(2)
C3 0.091(4) 0.049(3) 0.032(3) 0.033(3) -0.002(3) 0.002(2)
C4 0.081(4) 0.065(3) 0.022(3) 0.041(3) -0.005(2) 0.001(2)
C5 0.056(3) 0.053(3) 0.020(2) 0.029(2) -0.005(2) -0.005(2)
C6 0.044(2) 0.072(4) 0.031(3) 0.028(3) -0.008(2) 0.003(2)
C7 0.044(3) 0.061(3) 0.031(3) 0.026(2) -0.005(2) -0.004(2)
C8 0.042(2) 0.044(2) 0.021(2) 0.022(2) -0.001(2) -0.003(2)
C9 0.038(2) 0.038(2) 0.022(2) 0.020(2) 0.000(2) -0.004(2)
C10 0.043(2) 0.046(2) 0.021(2) 0.024(2) 0.003(2) 0.001(2)
C11 0.039(2) 0.051(3) 0.022(2) 0.025(2) -0.001(2) -0.002(2)
C12 0.040(2) 0.044(2) 0.030(3) 0.023(2) -0.003(2) -0.001(2)
C13 0.047(2) 0.037(2) 0.022(2) 0.023(2) 0.003(2) -0.003(2)
C14 0.038(2) 0.040(2) 0.030(3) 0.019(2) 0.002(2) -0.001(2)
C15 0.044(3) 0.060(3) 0.035(3) 0.019(2) 0.003(2) 0.007(2)
C16 0.053(3) 0.058(3) 0.029(3) 0.030(2) 0.009(2) 0.009(2)
C17 0.049(2) 0.040(2) 0.024(2) 0.026(2) 0.005(2) 0.001(2)
C18 0.062(3) 0.037(2) 0.047(3) 0.028(2) -0.002(2) -0.006(2)
C19 0.066(3) 0.061(3) 0.028(3) 0.039(3) -0.003(2) -0.010(2)
C20 0.063(3) 0.055(3) 0.024(3) 0.037(2) 0.010(2) 0.005(2)
C21 0.075(4) 0.063(3) 0.028(3) 0.046(3) -0.011(2) -0.005(2)
C22 0.060(3) 0.064(3) 0.035(4) 0.039(3) -0.003(2) -0.003(2)
C23 0.083(4) 0.088(4) 0.037(3) 0.058(4) -0.009(3) -0.007(3)
C24 0.056(3) 0.070(4) 0.039(4) 0.018(3) 0.012(2) -0.001(3)
C25 0.068(4) 0.107(6) 0.061(5) 0.034(4) 0.016(3) 0.000(4)
C26 0.125(8) 0.198(12) 0.076(7) 0.105(8) 0.031(6) 0.034(7)
O100 0.160(10) 0.284(19) 0.52(5) -0.006(13) -0.126(17) -0.05(2)

loop_
_atom_site_label
_atom_site_occupancy
_atom_site_fract_x
_atom_site_fract_y
_atom_site_fract_z
_atom_site_U_iso_or_equiv
_atom_site_thermal_displace_type
_atom_site_calc_flag
_atom_site_refinement_flags
_atom_site_type_symbol
_atom_site_attached_hydrogens
O3 1 0.2256(4) 0.0201(3) 1.5285(4) 0.084(2) Uani d . O 0
O11 1 0.2204(3) 0.3372(3) 1.2684(3) 0.054(1) Uani d . O 0
O16 1 0.5346(3) 0.3761(3) 0.9807(3) 0.068(1) Uani d . O 0
O17 1 0.3580(3) 0.2669(2) 0.9915(2) 0.043(1) Uani d . O 0
O20 1 0.3757(3) 0.4741(3) 0.9331(3) 0.063(1) Uani d . O 0
O21 1 0.2157(3) 0.3645(3) 0.8528(2) 0.054(1) Uani d . O 0
O22 1 0.1618(3) 0.3798(3) 0.9835(2) 0.055(1) Uani d . O 0
O24 1 0.5338(4) 0.4358(3) 0.8516(3) 0.085(2) Uani d . O 0
C1 1 0.1997(3) 0.1848(4) 1.4115(3) 0.045(1) Uani d . C 0
C2 1 0.1783(4) 0.1108(4) 1.4556(3) 0.053(1) Uani d . C 0
C3 1 0.2472(5) 0.0919(4) 1.4891(4) 0.058(1) Uani d . C 0
C4 1 0.3394(5) 0.1591(4) 1.4732(4) 0.054(1) Uani d . C 0
C5 1 0.3634(3) 0.2359(3) 1.4306(3) 0.042(1) Uani d . C 0
C6 1 0.4596(3) 0.3049(4) 1.4127(4) 0.049(1) Uani d . C 0
C7 1 0.4773(3) 0.3262(4) 1.3126(4) 0.046(1) Uani d . C 0
C8 1 0.4080(3) 0.3441(3) 1.2670(3) 0.035(1) Uani d . C 0
C9 1 0.3123(3) 0.2689(3) 1.2884(3) 0.032(1) Uani d . C 0
C10 1 0.2949(3) 0.2577(3) 1.3924(3) 0.036(1) Uani d . C 0
C11 1 0.2375(3) 0.2701(3) 1.2336(3) 0.036(1) Uani d . C 0
C12 1 0.2577(3) 0.2805(3) 1.1337(3) 0.037(1) Uani d . C 0
C13 1 0.3509(3) 0.3580(3) 1.1114(3) 0.034(1) Uani d . C 0
C14 1 0.4210(3) 0.3475(3) 1.1652(3) 0.036(1) Uani d . C 0
C15 1 0.5099(3) 0.4192(4) 1.1246(4) 0.050(1) Uani d . C 0
C16 1 0.4890(3) 0.4168(4) 1.0242(4) 0.045(1) Uani d . C 0
C17 1 0.3851(3) 0.3582(3) 1.0139(3) 0.036(1) Uani d . C 0
C18 1 0.3568(4) 0.4492(3) 1.1294(4) 0.047(1) Uani d . C 0
C19 1 0.3078(4) 0.3438(4) 1.4388(4) 0.049(1) Uani d . C 0
C20 1 0.3447(4) 0.3944(3) 0.9466(3) 0.044(1) Uani d . C 0
C21 1 0.2607(5) 0.3250(4) 0.8994(4) 0.050(1) Uani d . C 0
C22 1 0.1654(4) 0.3866(4) 0.9023(4) 0.050(1) Uani d . C 0
C23 1 0.1162(5) 0.4200(5) 0.8458(5) 0.062(2) Uani d . C 0
H231 1 0.1306(5) 0.4187(5) 0.7840(5) 0.076 Uiso calc R H 0
H232 1 0.1338(5) 0.4805(5) 0.8627(5) 0.076 Uiso calc R H 0
H233 1 0.0526(5) 0.3822(5) 0.8544(5) 0.076 Uiso calc R H 0
C24 1 0.5569(4) 0.3940(4) 0.8955(4) 0.061(2) Uani d . C 0
C25 1 0.6112(5) 0.3453(6) 0.8663(5) 0.083(2) Uani d . C 0
H251 1 0.6607(5) 0.3618(6) 0.9074(5) 0.101 Uiso calc R H 0
H252 1 0.5719(5) 0.2807(6) 0.8696(5) 0.101 Uiso calc R H 0
C26 1 0.6465(8) 0.3699(10) 0.7756(7) 0.122(4) Uani d . C 0
H261 1 0.6788(8) 0.3394(10) 0.7603(7) 0.145 Uiso calc R H 0
H262 1 0.6864(8) 0.4337(10) 0.7723(7) 0.145 Uiso calc R H 0
H263 1 0.5977(8) 0.3527(10) 0.7345(7) 0.145 Uiso calc R H 0
O100 1 0.0663(11) 0.1072(13) 0.965(2) 0.37(2) Uani d . O 2
H1 1 0.1551(43) 0.2004(43) 1.3978(47) 0.060(17) Uiso d . H 0
H2 1 0.1196(35) 0.0677(34) 1.4628(34) 0.033(12) Uiso d . H 0
H4 1 0.3762(79) 0.1409(78) 1.4957(84) 0.142(43) Uiso d . H 0
H61 1 0.4717(45) 0.3686(47) 1.4452(49) 0.069(19) Uiso d . H 0
H62 1 0.5134(46) 0.2951(46) 1.4272(55) 0.076(21) Uiso d . H 0
H8 1 0.4176(32) 0.4045(35) 1.2928(38) 0.038(13) Uiso d . H 0
H9 1 0.3050(32) 0.2036(34) 1.2709(34) 0.036(12) Uiso d . H 0
H11 1 0.1811(29) 0.2108(30) 1.2378(32) 0.022(10) Uiso d . H 0
H121 1 0.2130(39) 0.2884(35) 1.1034(41) 0.044(14) Uiso d . H 0
H122 1 0.2647(39) 0.2373(42) 1.1195(43) 0.050(16) Uiso d . H 0
H14 1 0.4190(32) 0.2877(33) 1.1494(36) 0.032(12) Uiso d . H 0
H151 1 0.5622(46) 0.4099(44) 1.1393(50) 0.066(18) Uiso d . H 0
H152 1 0.5290(43) 0.4879(46) 1.1455(47) 0.065(19) Uiso d . H 0
H16 1 0.5093(25) 0.4758(26) 0.9996(29) 0.014(9) Uiso d . H 0
H71 1 0.4693(48) 0.2781(48) 1.2915(57) 0.072(22) Uiso d . H 0
H72 1 0.5493(39) 0.3864(39) 1.2986(41) 0.051(16) Uiso d . H 0
H181 1 0.4209(44) 0.5060(43) 1.1102(45) 0.061(17) Uiso d . H 0
H182 1 0.3591(38) 0.4670(38) 1.1996(46) 0.053(16) Uiso d . H 0
H183 1 0.3105(32) 0.4523(30) 1.0918(36) 0.032(12) Uiso d . H 0
H191 1 0.3647(44) 0.4036(45) 1.4216(45) 0.058(17) Uiso d . H 0
H192 1 0.2602(52) 0.3548(50) 1.4350(56) 0.082(24) Uiso d . H 0
H193 1 0.3114(41) 0.3423(40) 1.5002(53) 0.056(17) Uiso d . H 0
H211 1 0.2165(48) 0.2743(49) 0.9269(53) 0.063(20) Uiso d . H 0
H212 1 0.2737(52) 0.2823(56) 0.8629(68) 0.095(26) Uiso d . H 0
H110 1 0.1803(45) 0.3436(40) 1.2441(47) 0.056(17) Uiso d . H 0
H170 1 0.3723(51) 0.2632(50) 0.9403(61) 0.077(24) Uiso d . H 0

loop_
_atom_type_symbol
_atom_type_description
_atom_type_scat_dispersion_real
_atom_type_scat_dispersion_imag
_atom_type_scat_source
C C 0.0181 0.0091 'International Tables Vol C Tables 4.2.6.8 and 6.1.1.4'
H H 0.0000 0.0000 'International Tables Vol C Tables 4.2.6.8 and 6.1.1.4'
O O 0.0492 0.0322 'International Tables Vol C Tables 4.2.6.8 and 6.1.1.4'

loop_
_geom_angle_atom_site_label_1
_geom_angle_atom_site_label_2
_geom_angle_atom_site_label_3
_geom_angle
_geom_angle_publ_flag
C24 O16 C16 119.3(5) yes
C22 O21 C21 116.4(4) yes
C2 C1 C10 124.1(5) yes
C1 C2 C3 121.5(6) yes
O3 C3 C4 122.5(6) yes
O3 C3 C2 120.5(6) yes
C4 C3 C2 117.0(5) yes
C5 C4 C3 123.0(6) yes
C4 C5 C6 122.8(5) yes
C4 C5 C10 122.2(5) yes
C6 C5 C10 114.9(4) yes
C5 C6 C7 111.8(4) yes
C8 C7 C6 113.7(4) yes
C7 C8 C9 110.6(4) yes
C7 C8 C14 109.8(4) yes
C9 C8 C14 108.3(4) yes
C11 C9 C8 115.4(4) yes
C11 C9 C10 114.9(4) yes
C8 C9 C10 111.5(4) yes
C1 C10 C5 112.1(4) yes
C1 C10 C19 106.5(4) yes
C5 C10 C19 108.0(4) yes
C1 C10 C9 110.4(4) yes
C5 C10 C9 106.3(4) yes
C19 C10 C9 113.5(4) yes
O11 C11 C12 113.0(4) yes
O11 C11 C9 109.2(4) yes
C12 C11 C9 112.5(4) yes
C13 C12 C11 113.4(4) yes
C12 C13 C14 109.0(4) yes
C12 C13 C18 110.9(4) yes
C14 C13 C18 111.8(4) yes
C12 C13 C17 115.8(4) yes
C14 C13 C17 99.9(3) yes
C18 C13 C17 109.0(4) yes
C15 C14 C13 102.9(4) yes
C15 C14 C8 119.5(4) yes
C13 C14 C8 114.7(4) yes
C14 C15 C16 103.9(4) yes
O16 C16 C15 106.1(4) yes
O16 C16 C17 111.6(4) yes
C15 C16 C17 106.9(4) yes
O17 C17 C20 109.1(4) yes
O17 C17 C16 111.7(4) yes
C20 C17 C16 114.2(4) yes
O17 C17 C13 107.4(4) yes
C20 C17 C13 111.6(4) yes
C16 C17 C13 102.5(4) yes
O20 C20 C21 121.3(5) yes
O20 C20 C17 122.7(5) yes
C21 C20 C17 116.0(4) yes
O21 C21 C20 112.4(5) yes
O22 C22 O21 122.3(5) yes
O22 C22 C23 126.1(5) yes
O21 C22 C23 111.6(5) yes
O24 C24 O16 122.1(6) yes
O24 C24 C25 129.1(6) yes
O16 C24 C25 108.8(6) yes
C26 C25 C24 111.8(8) yes

loop_
_geom_bond_atom_site_label_1
_geom_bond_atom_site_label_2
_geom_bond_distance
_geom_bond_publ_flag
O3 C3 1.244(7) yes
O11 C11 1.422(6) yes
O16 C24 1.322(8) yes
O16 C16 1.440(6) yes
O17 C17 1.434(5) yes
O20 C20 1.212(6) yes
O21 C22 1.329(6) yes
O21 C21 1.437(6) yes
O22 C22 1.221(7) yes
O24 C24 1.179(8) yes
C1 C2 1.312(8) yes
C1 C10 1.509(7) yes
C2 C3 1.463(9) yes
C3 C4 1.438(9) yes
C4 C5 1.331(7) yes
C5 C6 1.499(8) yes
C5 C10 1.514(7) yes
C6 C7 1.536(8) yes
C7 C8 1.530(7) yes
C8 C9 1.534(6) yes
C8 C14 1.536(7) yes
C9 C11 1.533(6) yes
C9 C10 1.578(6) yes
C10 C19 1.547(7) yes
C11 C12 1.525(7) yes
C12 C13 1.521(6) yes
C13 C14 1.532(6) yes
C13 C18 1.541(6) yes
C13 C17 1.572(6) yes
C14 C15 1.529(7) yes
C15 C16 1.541(8) yes
C16 C17 1.556(7) yes
C17 C20 1.521(7) yes
C20 C21 1.511(8) yes
C22 C23 1.496(8) yes
C24 C25 1.592(11) yes
C25 C26 1.459(12) yes

loop_
_geom_torsion_atom_site_label_1
_geom_torsion_atom_site_label_2
_geom_torsion_atom_site_label_3
_geom_torsion_atom_site_label_4
_geom_torsion
C10 C1 C2 C3 -1.2(8)
C1 C2 C3 O3 -177.9(6)
C1 C2 C3 C4 1.3(8)
O3 C3 C4 C5 179.6(6)
C2 C3 C4 C5 0.4(8)
C3 C4 C5 C6 -178.8(5)
C3 C4 C5 C10 -2.2(8)
C4 C5 C6 C7 123.2(6)
C10 C5 C6 C7 -53.7(6)
C5 C6 C7 C8 47.8(7)
C6 C7 C8 C9 -50.3(6)
C6 C7 C8 C14 -169.7(4)
C7 C8 C9 C11 -169.6(4)
C14 C8 C9 C11 -49.3(5)
C7 C8 C9 C10 56.9(5)
C14 C8 C9 C10 177.2(4)
C2 C1 C10 C5 -0.4(7)
C2 C1 C10 C19 -118.4(6)
C2 C1 C10 C9 117.9(6)
C4 C5 C10 C1 2.1(7)
C6 C5 C10 C1 179.0(4)
C4 C5 C10 C19 119.2(5)
C6 C5 C10 C19 -63.9(5)
C4 C5 C10 C9 -118.6(5)
C6 C5 C10 C9 58.3(5)
C11 C9 C10 C1 44.9(5)
C8 C9 C10 C1 178.7(4)
C11 C9 C10 C5 166.8(4)
C8 C9 C10 C5 -59.4(5)
C11 C9 C10 C19 -74.6(5)
C8 C9 C10 C19 59.2(5)
C8 C9 C11 O11 -77.9(5)
C10 C9 C11 O11 54.0(5)
C8 C9 C11 C12 48.4(5)
C10 C9 C11 C12 -179.7(4)
O11 C11 C12 C13 74.1(5)
C9 C11 C12 C13 -50.1(5)
C11 C12 C13 C14 53.9(5)
C11 C12 C13 C18 -69.6(5)
C11 C12 C13 C17 165.5(4)
C12 C13 C14 C15 170.7(4)
C18 C13 C14 C15 -66.3(5)
C17 C13 C14 C15 48.9(4)
C12 C13 C14 C8 -57.9(5)
C18 C13 C14 C8 65.1(5)
C17 C13 C14 C8 -179.7(4)
C7 C8 C14 C15 -61.5(6)
C9 C8 C14 C15 177.7(4)
C7 C8 C14 C13 175.7(4)
C9 C8 C14 C13 54.8(5)
C13 C14 C15 C16 -37.6(5)
C8 C14 C15 C16 -166.1(4)
C24 O16 C16 C15 -155.3(5)
C24 O16 C16 C17 88.6(6)
C14 C15 C16 O16 -108.1(5)
C14 C15 C16 C17 11.1(6)
O16 C16 C17 O17 19.5(6)
C15 C16 C17 O17 -96.1(5)
O16 C16 C17 C20 -104.9(5)
C15 C16 C17 C20 139.5(4)
O16 C16 C17 C13 134.2(4)
C15 C16 C17 C13 18.6(5)
C12 C13 C17 O17 -39.9(5)
C14 C13 C17 O17 76.9(4)
C18 C13 C17 O17 -165.8(4)
C12 C13 C17 C20 79.6(5)
C14 C13 C17 C20 -163.6(4)
C18 C13 C17 C20 -46.3(5)
C12 C13 C17 C16 -157.7(4)
C14 C13 C17 C16 -40.9(4)
C18 C13 C17 C16 76.4(5)
O17 C17 C20 O20 -158.0(5)
C16 C17 C20 O20 -32.2(7)
C13 C17 C20 O20 83.5(6)
O17 C17 C20 C21 24.2(6)
C16 C17 C20 C21 150.0(4)
C13 C17 C20 C21 -94.3(5)
C22 O21 C21 C20 -79.3(6)
O20 C20 C21 O21 -10.9(7)
C17 C20 C21 O21 166.9(4)
C21 O21 C22 O22 4.9(8)
C21 O21 C22 C23 -175.3(5)
C16 O16 C24 O24 -6.8(10)
C16 O16 C24 C25 176.7(5)
O24 C24 C25 C26 10.0(12)
O16 C24 C25 C26 -173.8(8)

loop_
_cod_related_entry_id
_cod_related_entry_database
_cod_related_entry_code
1 ChemSpider 26231221
